data_2014887
loop_
_publ_author_name
'Glidewell, Christopher'
'Low, John N.'
'Skakle, Janet M. S.'
'Wardell, James L.'

_publ_section_title
;
 Three isomeric <i>N</i>-(nitrophenyl)succinimides: isolated molecules,
 hydrogen-bonded sheets and a hydrogen-bonded three-dimensional
 framework
;
_journal_issue 4
_journal_name_full 'Acta Crystallographica Section C'
_journal_page_first o216
_journal_page_last o220
_journal_paper_doi 10.1107/S0108270105004798
_journal_volume 61
_journal_year 2005
_chemical_formula_iupac 'C10 H8 N2 O4'
_chemical_formula_moiety 'C10 H8 N2 O4'
_chemical_formula_sum 'C10 H8 N2 O4'
_chemical_formula_weight 220.18
_chemical_name_systematic
;
N-(3-Nitrophenyl)succinimide
;
_space_group_IT_number 4
_symmetry_cell_setting monoclinic
_symmetry_space_group_name_Hall 'P 2yb'
_symmetry_space_group_name_H-M 'P 1 21 1'
_atom_sites_solution_hydrogens geom
_atom_sites_solution_primary direct
_atom_sites_solution_secondary difmap
_cell_angle_alpha 90.00
_cell_angle_beta 108.234(2)
_cell_angle_gamma 90.00
_cell_formula_units_Z 2
_cell_length_a 6.6318(2)
_cell_length_b 7.0944(3)
_cell_length_c 10.4260(5)
_cell_measurement_reflns_used 1152
_cell_measurement_temperature 120(2)
_cell_measurement_theta_max 27.43
_cell_measurement_theta_min 3.23
_cell_volume 465.90(3)
_computing_cell_refinement 'DENZO--SMN (Otwinowski & Minor, 1997)'
_computing_data_collection 'KappaCCD Server Software (Nonius, 1997)'
_computing_data_reduction DENZO--SMN
_computing_molecular_graphics 'PLATON (Spek, 2003)'
_computing_publication_material 'SHELXL97 and PRPKAPPA (Ferguson, 1999)'
_computing_structure_refinement 'OSCAIL and SHELXL97 (Sheldrick, 1997)'
_computing_structure_solution 'OSCAIL (McArdle, 2003) and SHELXS97 (Sheldrick, 1997)'
_diffrn_ambient_temperature 120(2)
_diffrn_measured_fraction_theta_full 0.998
_diffrn_measured_fraction_theta_max 0.998
_diffrn_measurement_device_type 'Nonius KappaCCD'
_diffrn_measurement_method '\f scans, and \w scans with \k offsets'
_diffrn_radiation_monochromator graphite
_diffrn_radiation_source 'rotating anode'
_diffrn_radiation_type 'Mo K\a'
_diffrn_radiation_wavelength 0.71073
_diffrn_reflns_av_R_equivalents 0.0420
_diffrn_reflns_av_sigmaI/netI 0.0295
_diffrn_reflns_limit_h_max 8
_diffrn_reflns_limit_h_min -8
_diffrn_reflns_limit_k_max 9
_diffrn_reflns_limit_k_min -8
_diffrn_reflns_limit_l_max 13
_diffrn_reflns_limit_l_min -12
_diffrn_reflns_number 5403
_diffrn_reflns_theta_full 27.43
_diffrn_reflns_theta_max 27.43
_diffrn_reflns_theta_min 3.23
_diffrn_standards_decay_% nil
_exptl_absorpt_coefficient_mu 0.124
_exptl_absorpt_correction_T_max 0.964
_exptl_absorpt_correction_T_min 0.947
_exptl_absorpt_correction_type multi-scan
_exptl_absorpt_process_details '(SORTAV; Blessing, 1995, 1997)'
_exptl_crystal_colour colourless
_exptl_crystal_density_diffrn 1.570
_exptl_crystal_density_method 'not measured'
_exptl_crystal_description block
_exptl_crystal_F_000 228
_exptl_crystal_size_max 0.40
_exptl_crystal_size_mid 0.35
_exptl_crystal_size_min 0.30
_refine_diff_density_max 0.215
_refine_diff_density_min -0.208
_refine_ls_extinction_coef 0.112(14)
_refine_ls_extinction_expression Fc^*^=kFc[1+0.001xFc^2^\l^3^/sin(2\q)]^-1/4^
_refine_ls_extinction_method SHELXL97
_refine_ls_goodness_of_fit_ref 1.077
_refine_ls_hydrogen_treatment constr
_refine_ls_matrix_type full
_refine_ls_number_parameters 146
_refine_ls_number_reflns 1152
_refine_ls_number_restraints 1
_refine_ls_restrained_S_all 1.076
_refine_ls_R_factor_all 0.0348
_refine_ls_R_factor_gt 0.0305
_refine_ls_shift/su_max 0.000
_refine_ls_shift/su_mean 0.000
_refine_ls_structure_factor_coef Fsqd
_refine_ls_weighting_details 'w=1/[\s^2^(Fo^2^)+(0.0485P)^2^+0.0430P] where P=(Fo^2^+2Fc^2^)/3'
_refine_ls_weighting_scheme calc
_refine_ls_wR_factor_gt 0.0748
_refine_ls_wR_factor_ref 0.0778
_reflns_number_gt 1067
_reflns_number_total 1152
_reflns_threshold_expression I>2\s(I)
_cod_data_source_file sk1817.cif
_cod_data_source_block II
_cod_depositor_comments
;
The following automatic conversions were performed:

'_exptl_absorpt_correction_type' value 'Multi-scan' changed to
'multi-scan' according to
/home/saulius/struct/CIF-dictionaries/cif_core.dic dictionary named
'cif_core.dic' version 2.4.1 from 2010-06-29.

Automatic conversion script
Id: cif_fix_values 1715 2011-07-08 13:25:40Z adriana 
;
_cod_original_sg_symbol_H-M 'P 21'
_cod_database_code 2014887
_cod_database_fobs_code 2014887

loop_
_symmetry_equiv_pos_as_xyz
'x, y, z'
'-x, y+1/2, -z'

loop_
_atom_site_label
_atom_site_fract_x
_atom_site_fract_y
_atom_site_fract_z
_atom_site_U_iso_or_equiv
_atom_site_adp_type
_atom_site_calc_flag
_atom_site_refinement_flags
_atom_site_occupancy
_atom_site_disorder_assembly
_atom_site_disorder_group
_atom_site_type_symbol
O1 -0.0774(2) 0.1798(2) 0.12597(15) 0.0287(4) Uani d . 1 . . O
O4 0.5317(2) 0.5258(2) 0.21968(14) 0.0237(3) Uani d . 1 . . O
O31 0.5687(2) 0.4665(2) 0.79705(13) 0.0297(4) Uani d . 1 . . O
O32 0.7367(2) 0.3479(2) 0.66840(14) 0.0276(4) Uani d . 1 . . O
N1 0.2263(2) 0.3593(2) 0.20348(15) 0.0175(4) Uani d . 1 . . N
N13 0.5760(2) 0.4110(2) 0.68743(15) 0.0205(4) Uani d . 1 . . N
C1 0.0784(3) 0.2473(3) 0.10809(19) 0.0204(4) Uani d . 1 . . C
C2 0.1516(3) 0.2310(3) -0.01408(18) 0.0232(4) Uani d . 1 . . C
C3 0.3605(3) 0.3371(3) 0.02054(19) 0.0215(4) Uani d . 1 . . C
C4 0.3916(3) 0.4221(3) 0.15678(19) 0.0180(4) Uani d . 1 . . C
C11 0.2143(3) 0.4001(3) 0.33495(18) 0.0171(4) Uani d . 1 . . C
C12 0.3956(3) 0.3791(3) 0.44531(18) 0.0174(4) Uani d . 1 . . C
C13 0.3814(3) 0.4252(3) 0.57126(18) 0.0183(4) Uani d . 1 . . C
C14 0.1965(3) 0.4874(3) 0.59194(19) 0.0216(4) Uani d . 1 . . C
C15 0.0176(3) 0.5039(3) 0.4795(2) 0.0221(4) Uani d . 1 . . C
C16 0.0254(3) 0.4619(3) 0.35155(19) 0.0206(4) Uani d . 1 . . C
H2A 0.0461 0.2876 -0.0940 0.028 Uiso calc R 1 . . H
H2B 0.1720 0.0971 -0.0338 0.028 Uiso calc R 1 . . H
H3A 0.3542 0.4365 -0.0472 0.026 Uiso calc R 1 . . H
H3B 0.4785 0.2500 0.0232 0.026 Uiso calc R 1 . . H
H12 0.5247 0.3348 0.4348 0.021 Uiso calc R 1 . . H
H14 0.1922 0.5178 0.6798 0.026 Uiso calc R 1 . . H
H15 -0.1124 0.5447 0.4906 0.027 Uiso calc R 1 . . H
H16 -0.0980 0.4753 0.2754 0.025 Uiso calc R 1 . . H

loop_
_atom_site_aniso_label
_atom_site_aniso_U_11
_atom_site_aniso_U_22
_atom_site_aniso_U_33
_atom_site_aniso_U_12
_atom_site_aniso_U_13
_atom_site_aniso_U_23
O1 0.0239(7) 0.0299(8) 0.0311(8) -0.0098(6) 0.0069(6) -0.0030(6)
O4 0.0195(6) 0.0282(8) 0.0245(7) -0.0030(6) 0.0086(5) -0.0021(6)
O31 0.0362(8) 0.0368(9) 0.0170(7) -0.0076(7) 0.0098(6) -0.0076(7)
O32 0.0221(7) 0.0371(9) 0.0224(7) 0.0032(6) 0.0052(6) 0.0007(7)
N1 0.0151(7) 0.0204(8) 0.0164(8) -0.0005(6) 0.0040(6) 0.0001(6)
N13 0.0245(8) 0.0203(8) 0.0170(8) -0.0041(7) 0.0070(6) -0.0012(6)
C1 0.0199(8) 0.0186(9) 0.0195(9) 0.0011(8) 0.0017(7) 0.0005(8)
C2 0.0278(9) 0.0247(10) 0.0143(9) 0.0008(8) 0.0026(7) -0.0004(8)
C3 0.0259(9) 0.0224(9) 0.0178(9) 0.0035(8) 0.0093(7) 0.0023(8)
C4 0.0165(8) 0.0187(9) 0.0193(9) 0.0040(7) 0.0063(6) 0.0035(7)
C11 0.0202(8) 0.0160(9) 0.0168(9) -0.0021(7) 0.0082(6) -0.0013(7)
C12 0.0187(8) 0.0160(9) 0.0190(9) 0.0007(7) 0.0080(7) -0.0006(7)
C13 0.0206(8) 0.0163(9) 0.0178(8) -0.0024(7) 0.0059(7) -0.0007(7)
C14 0.0280(9) 0.0189(10) 0.0221(9) -0.0026(8) 0.0139(7) -0.0027(8)
C15 0.0204(8) 0.0224(9) 0.0283(11) 0.0011(8) 0.0144(7) 0.0006(9)
C16 0.0192(8) 0.0204(10) 0.0226(9) 0.0001(7) 0.0070(7) 0.0030(8)

loop_
_atom_type_symbol
_atom_type_description
_atom_type_scat_dispersion_real
_atom_type_scat_dispersion_imag
_atom_type_scat_source
C C 0.0033 0.0016 'International Tables Vol C Tables 4.2.6.8 and 6.1.1.4'
H H 0.0000 0.0000 'International Tables Vol C Tables 4.2.6.8 and 6.1.1.4'
N N 0.0061 0.0033 'International Tables Vol C Tables 4.2.6.8 and 6.1.1.4'
O O 0.0106 0.0060 'International Tables Vol C Tables 4.2.6.8 and 6.1.1.4'

loop_
_geom_angle_atom_site_label_1
_geom_angle_atom_site_label_2
_geom_angle_atom_site_label_3
_geom_angle
_geom_angle_publ_flag
C1 N1 C11 123.97(15) no
C4 N1 C11 123.54(15) no
O1 C1 N1 123.90(17) no
O1 C1 C2 128.35(18) no
N1 C1 C2 107.75(16) no
C1 C2 C3 105.85(15) no
C1 N1 C4 112.46(15) no
N1 C4 C3 108.07(15) no
C4 C3 C2 105.66(15) no
C1 C2 H2A 110.6 no
C3 C2 H2A 110.6 no
C1 C2 H2B 110.6 no
C3 C2 H2B 110.6 no
H2A C2 H2B 108.7 no
C4 C3 H3A 110.6 no
C2 C3 H3A 110.6 no
C4 C3 H3B 110.6 no
C2 C3 H3B 110.6 no
H3A C3 H3B 108.7 no
O4 C4 N1 123.89(18) no
O4 C4 C3 128.03(17) no
C12 C11 C16 120.81(16) no
C12 C11 N1 118.69(15) no
C16 C11 N1 120.50(16) no
C13 C12 C11 117.55(16) no
C13 C12 H12 121.2 no
C11 C12 H12 121.2 no
C14 C13 C12 123.37(16) no
C14 C13 N13 119.06(15) no
C12 C13 N13 117.55(15) no
C13 C14 C15 117.47(16) no
C13 C14 H14 121.3 no
C15 C14 H14 121.3 no
C16 C15 C14 121.06(16) no
C16 C15 H15 119.5 no
C14 C15 H15 119.5 no
C15 C16 C11 119.72(16) no
C15 C16 H16 120.1 no
C11 C16 H16 120.1 no
O31 N13 O32 123.91(15) no
O31 N13 C13 117.80(15) no
O32 N13 C13 118.28(14) no

loop_
_geom_bond_atom_site_label_1
_geom_bond_atom_site_label_2
_geom_bond_site_symmetry_2
_geom_bond_distance
_geom_bond_publ_flag
N1 C1 . 1.404(2) no
C1 O1 . 1.205(2) no
C1 C2 . 1.503(3) no
C2 C3 . 1.518(3) no
N1 C4 . 1.404(2) no
C4 O4 . 1.206(2) no
C4 C3 . 1.497(3) no
N1 C11 . 1.427(2) no
C2 H2A . 0.99 no
C2 H2B . 0.99 no
C3 H3A . 0.99 no
C3 H3B . 0.99 no
C11 C12 . 1.388(2) no
C11 C16 . 1.388(2) no
C12 C13 . 1.385(3) no
C12 H12 . 0.95 no
C13 C14 . 1.382(2) no
C13 N13 . 1.471(2) no
C14 C15 . 1.388(3) no
C14 H14 . 0.95 no
C15 C16 . 1.384(3) no
C15 H15 . 0.95 no
C16 H16 . 0.95 no
N13 O31 . 1.224(2) no
N13 O32 . 1.228(2) no

loop_
_geom_hbond_atom_site_label_D
_geom_hbond_atom_site_label_H
_geom_hbond_atom_site_label_A
_geom_hbond_site_symmetry_A
_geom_hbond_distance_DH
_geom_hbond_distance_HA
_geom_hbond_distance_DA
_geom_hbond_angle_DHA
_geom_hbond_publ_flag
C3 H3A O31 1_554 0.99 2.48 3.193(2) 129 y
C3 H3A O1 2_555 0.99 2.47 3.158(3) 127 y
C16 H16 O4 1_455 0.95 2.37 3.162(2) 141 y

loop_
_geom_torsion_atom_site_label_1
_geom_torsion_atom_site_label_2
_geom_torsion_atom_site_label_3
_geom_torsion_atom_site_label_4
_geom_torsion
_geom_torsion_publ_flag
C4 N1 C1 O1 -179.21(19) no
C11 N1 C1 O1 2.7(3) no
C11 N1 C1 C2 -177.47(17) no
O1 C1 C2 C3 -177.9(2) no
N1 C1 C2 C3 2.2(2) no
C4 N1 C1 C2 0.7(2) no
C1 C2 C3 C4 -4.1(2) no
N1 C4 C3 C2 4.5(2) no
C1 N1 C4 C3 -3.3(2) no
C1 N1 C4 O4 177.09(19) no
C11 N1 C4 O4 -4.8(3) no
C11 N1 C4 C3 174.81(16) no
C2 C3 C4 O4 -175.9(2) no
C1 N1 C11 C12 132.34(19) no
C4 N1 C11 C12 -45.6(3) no
C1 N1 C11 C16 -48.5(3) no
C4 N1 C11 C16 133.62(19) no
C16 C11 C12 C13 -1.1(3) no
N1 C11 C12 C13 178.07(16) no
C11 C12 C13 C14 1.0(3) no
C11 C12 C13 N13 -177.31(17) no
C12 C13 C14 C15 -0.1(3) no
N13 C13 C14 C15 178.27(17) no
C13 C14 C15 C16 -0.9(3) no
C14 C15 C16 C11 0.8(3) no
C12 C11 C16 C15 0.3(3) no
N1 C11 C16 C15 -178.92(18) no
C14 C13 N13 O31 -4.4(3) no
C12 C13 N13 O31 174.01(18) no
C14 C13 N13 O32 176.95(18) no
C12 C13 N13 O32 -4.6(2) no

loop_
_cod_related_entry_id
_cod_related_entry_database
_cod_related_entry_code
1 ChemSpider 761959
